data_7055561
loop_
_publ_author_name
'Novoa, N\'estor'
'Roisnel, Thierry'
'Dorcet, Vincent'
'Cador, Olivier'
'Manzur, Carolina'
'Carrillo, David'
'Hamon, Jean-Ren\'e'

_publ_section_title
;
 Efficient preparation of multimetallic ONO-based Schiff base complexes of
 nickel(ii) and copper(ii)
;
_journal_issue 7
_journal_name_full 'New J. Chem.'
_journal_page_first 5920
_journal_paper_doi 10.1039/C6NJ00932H
_journal_volume 40
_journal_year 2016
_chemical_compound_source 'synthesis as described'
_chemical_formula_moiety 'C22 H19 Cu N2 O3'
_chemical_formula_sum 'C22 H19 Cu N2 O3'
_chemical_formula_weight 422.93
_chemical_name_systematic
;
 ?
;
_space_group_crystal_system monoclinic
_space_group_IT_number 14
_space_group_name_Hall '-P 2ybc'
_space_group_name_H-M_alt 'P 1 21/c 1'
_symmetry_space_group_name_Hall '-P 2ybc'
_symmetry_space_group_name_H-M 'P 1 21/c 1'
_atom_sites_solution_hydrogens geom
_audit_update_record
;
2016-03-04 deposited with the CCDC.
2016-05-13 downloaded from the CCDC.
;
_cell_angle_alpha 90
_cell_angle_beta 108.720(8)
_cell_angle_gamma 90
_cell_formula_units_Z 4
_cell_length_a 8.6780(15)
_cell_length_b 19.302(4)
_cell_length_c 11.5537(16)
_cell_measurement_reflns_used 1719
_cell_measurement_temperature 150(2)
_cell_measurement_theta_max 21.52
_cell_measurement_theta_min 2.67
_cell_measurement_wavelength 0.71073
_cell_volume 1832.9(6)
_computing_cell_refinement 'Bruker APEX2 (Bruker, 2014)'
_computing_data_collection 'Bruker APEX2 (Bruker, 2014)'
_computing_data_reduction 'Bruker APEX2 (Bruker, 2014)'
_computing_molecular_graphics 'Ortep-3 for Windows (Farrugia, 1997)'
_computing_publication_material 'CRYSCALc (T. Roisnel, local program, 2015)'
_computing_structure_refinement 'SHELXL-2014/7 (Sheldrick, 2014)'
_computing_structure_solution 'SIR97 (Altomare et al., 1999)'
_diffrn_ambient_temperature 150(2)
_diffrn_detector 'CCD plate'
_diffrn_measured_fraction_theta_full 0.998
_diffrn_measured_fraction_theta_max 0.994
_diffrn_measurement_device_type 'APEXII, Bruker-AXS'
_diffrn_measurement_method 'CCD rotation images, thin slices'
_diffrn_radiation_monochromator graphite
_diffrn_radiation_probe x-ray
_diffrn_radiation_source 'fine-focus sealed tube'
_diffrn_radiation_type MoK\a
_diffrn_radiation_wavelength 0.71073
_diffrn_reflns_av_R_equivalents 0.1682
_diffrn_reflns_av_unetI/netI 0.2702
_diffrn_reflns_limit_h_max 11
_diffrn_reflns_limit_h_min -11
_diffrn_reflns_limit_k_max 24
_diffrn_reflns_limit_k_min -20
_diffrn_reflns_limit_l_max 13
_diffrn_reflns_limit_l_min -14
_diffrn_reflns_number 11382
_diffrn_reflns_theta_full 25.242
_diffrn_reflns_theta_max 27.437
_diffrn_reflns_theta_min 3.256
_exptl_absorpt_coefficient_mu 1.218
_exptl_absorpt_correction_T_max 0.976
_exptl_absorpt_correction_T_min 0.751
_exptl_absorpt_correction_type multi-scan
_exptl_absorpt_process_details
;
  [Sheldrick, G.M. (2014). SADABS Bruker AXS Inc., Madison, Wisconsin, USA]
;
_exptl_crystal_colour orange
_exptl_crystal_density_diffrn 1.533
_exptl_crystal_description board
_exptl_crystal_F_000 872
_exptl_crystal_size_max 0.270
_exptl_crystal_size_mid 0.070
_exptl_crystal_size_min 0.020
_refine_diff_density_max 0.639
_refine_diff_density_min -0.917
_refine_diff_density_rms 0.144
_refine_ls_extinction_method none
_refine_ls_goodness_of_fit_ref 0.935
_refine_ls_hydrogen_treatment constr
_refine_ls_matrix_type full
_refine_ls_number_parameters 255
_refine_ls_number_reflns 4161
_refine_ls_number_restraints 0
_refine_ls_restrained_S_all 0.935
_refine_ls_R_factor_all 0.2134
_refine_ls_R_factor_gt 0.0818
_refine_ls_shift/su_max 0.000
_refine_ls_shift/su_mean 0.000
_refine_ls_structure_factor_coef Fsqd
_refine_ls_weighting_details 'w=1/[\s^2^(Fo^2^)+(0.0611P)^2^] where P=(Fo^2^+2Fc^2^)/3'
_refine_ls_weighting_scheme calc
_refine_ls_wR_factor_gt 0.1397
_refine_ls_wR_factor_ref 0.1858
_reflns_number_gt 1801
_reflns_number_total 4161
_reflns_threshold_expression >2sigma(I)
_cod_data_source_file c6nj00932h2.cif
_cod_data_source_block NN132
_cod_depositor_comments 'Adding full bibliography for 7055559--7055562.cif.'
_cod_database_code 7055561

loop_
_space_group_symop_operation_xyz
'x, y, z'
'-x, y+1/2, -z+1/2'
'-x, -y, -z'
'x, -y-1/2, z-1/2'

loop_
_atom_site_label
_atom_site_type_symbol
_atom_site_fract_x
_atom_site_fract_y
_atom_site_fract_z
_atom_site_U_iso_or_equiv
_atom_site_adp_type
_atom_site_occupancy
_atom_site_site_symmetry_order
_atom_site_calc_flag
_atom_site_refinement_flags_posn
_atom_site_refinement_flags_adp
Cu1 Cu 0.50306(11) 0.07051(5) 0.07240(7) 0.0196(3) Uani 1 1 d . .
N1 N 0.3867(7) 0.1261(3) -0.0694(4) 0.0182(14) Uani 1 1 d . .
N2 N 0.6748(7) 0.0323(3) 0.2252(5) 0.0172(14) Uani 1 1 d . .
O1 O 0.6320(6) 0.0401(3) -0.0274(4) 0.0231(13) Uani 1 1 d . .
O2 O 0.3775(6) 0.1049(3) 0.1700(4) 0.0223(13) Uani 1 1 d . .
C1 C 0.6055(8) 0.0812(4) -0.1255(5) 0.0187(18) Uani 1 1 d . .
C6 C 0.7035(8) 0.0780(4) -0.2016(6) 0.0248(19) Uani 1 1 d . .
H2 H 0.7902 0.0455 -0.1844 0.030 Uiso 1 1 calc R U
C5 C 0.6747(9) 0.1218(4) -0.3017(6) 0.027(2) Uani 1 1 d . .
H3 H 0.7406 0.1185 -0.3532 0.032 Uiso 1 1 calc R U
C4 C 0.5494(9) 0.1709(4) -0.3275(6) 0.029(2) Uani 1 1 d . .
H4 H 0.5306 0.2012 -0.3954 0.035 Uiso 1 1 calc R U
C3 C 0.4528(8) 0.1746(4) -0.2520(6) 0.0234(19) Uani 1 1 d . .
H5 H 0.3712 0.2093 -0.2666 0.028 Uiso 1 1 calc R U
C2 C 0.4735(8) 0.1284(4) -0.1554(6) 0.0165(17) Uani 1 1 d . .
C7 C 0.2323(8) 0.1449(4) -0.0940(6) 0.0166(17) Uani 1 1 d . .
C8 C 0.1242(8) 0.1654(4) -0.2200(6) 0.0198(18) Uani 1 1 d . .
H8A H 0.1497 0.2130 -0.2376 0.030 Uiso 1 1 calc R U
H8B H 0.0100 0.1628 -0.2236 0.030 Uiso 1 1 calc R U
H8C H 0.1427 0.1339 -0.2807 0.030 Uiso 1 1 calc R U
C9 C 0.1599(9) 0.1464(4) -0.0014(6) 0.0194(18) Uani 1 1 d . .
H9 H 0.0485 0.1595 -0.0260 0.023 Uiso 1 1 calc R U
C10 C 0.2317(9) 0.1310(4) 0.1229(6) 0.0200(18) Uani 1 1 d . .
C11 C 0.1432(9) 0.1452(4) 0.2120(6) 0.0177(17) Uani 1 1 d . .
C12 C -0.0227(8) 0.1620(4) 0.1754(6) 0.0189(18) Uani 1 1 d . .
H12 H -0.0833 0.1612 0.0908 0.023 Uiso 1 1 calc R U
C13 C -0.1019(9) 0.1799(4) 0.2586(6) 0.0223(19) Uani 1 1 d . .
H13 H -0.2133 0.1930 0.2312 0.027 Uiso 1 1 calc R U
C14 C -0.0148(9) 0.1781(4) 0.3821(6) 0.0238(19) Uani 1 1 d . .
C15 C 0.1484(9) 0.1602(4) 0.4226(6) 0.0221(19) Uani 1 1 d . .
H15 H 0.2058 0.1582 0.5078 0.027 Uiso 1 1 calc R U
C16 C 0.2283(9) 0.1452(4) 0.3383(6) 0.0232(19) Uani 1 1 d . .
H16 H 0.3414 0.1349 0.3664 0.028 Uiso 1 1 calc R U
O3 O -0.0791(6) 0.1935(3) 0.4746(4) 0.0274(14) Uani 1 1 d . .
C17 C -0.2417(9) 0.2197(4) 0.4367(6) 0.028(2) Uani 1 1 d . .
H18A H -0.2490 0.2604 0.3845 0.042 Uiso 1 1 calc R U
H18B H -0.2714 0.2328 0.5088 0.042 Uiso 1 1 calc R U
H18C H -0.3164 0.1838 0.3909 0.042 Uiso 1 1 calc R U
C18 C 0.6494(9) 0.0306(4) 0.3361(6) 0.0230(19) Uani 1 1 d . .
H19 H 0.5432 0.0394 0.3394 0.028 Uiso 1 1 calc R U
C19 C 0.7722(9) 0.0165(4) 0.4425(6) 0.024(2) Uani 1 1 d . .
H20 H 0.7489 0.0144 0.5173 0.029 Uiso 1 1 calc R U
C20 C 0.9299(8) 0.0053(4) 0.4425(5) 0.0181(17) Uani 1 1 d . .
C21 C 0.9538(8) 0.0036(4) 0.3288(6) 0.0194(18) Uani 1 1 d . .
H22 H 1.0584 -0.0068 0.3235 0.023 Uiso 1 1 calc R U
C22 C 0.8245(9) 0.0169(4) 0.2227(6) 0.0193(18) Uani 1 1 d . .
H23 H 0.8431 0.0150 0.1460 0.023 Uiso 1 1 calc R U

loop_
_atom_site_aniso_label
_atom_site_aniso_U_11
_atom_site_aniso_U_22
_atom_site_aniso_U_33
_atom_site_aniso_U_23
_atom_site_aniso_U_13
_atom_site_aniso_U_12
Cu1 0.0182(5) 0.0333(6) 0.0048(4) 0.0011(5) 0.0003(3) 0.0070(5)
N1 0.014(3) 0.032(4) 0.007(3) 0.002(3) 0.002(2) 0.003(3)
N2 0.017(3) 0.023(4) 0.010(3) 0.004(3) 0.002(2) 0.004(3)
O1 0.019(3) 0.039(4) 0.007(2) 0.000(2) 0.000(2) 0.005(3)
O2 0.022(3) 0.033(4) 0.008(2) -0.003(2) -0.001(2) 0.010(2)
C1 0.017(4) 0.026(5) 0.009(3) -0.004(3) -0.001(3) -0.004(4)
C6 0.021(4) 0.038(6) 0.013(3) 0.001(4) 0.002(3) 0.004(4)
C5 0.021(4) 0.048(6) 0.013(4) -0.002(4) 0.008(3) -0.002(4)
C4 0.025(5) 0.044(6) 0.016(4) 0.005(4) 0.005(3) 0.000(4)
C3 0.018(4) 0.038(6) 0.013(4) 0.007(4) 0.002(3) -0.004(4)
C2 0.020(4) 0.015(5) 0.013(3) -0.004(3) 0.002(3) 0.000(3)
C7 0.014(4) 0.021(5) 0.013(3) -0.003(3) 0.003(3) 0.000(3)
C8 0.019(4) 0.022(5) 0.018(4) 0.003(3) 0.004(3) 0.006(3)
C9 0.011(4) 0.031(5) 0.017(4) 0.001(3) 0.006(3) 0.005(3)
C10 0.024(4) 0.024(5) 0.012(3) 0.001(3) 0.006(3) 0.000(4)
C11 0.020(4) 0.021(5) 0.014(3) -0.002(3) 0.008(3) -0.001(3)
C12 0.018(4) 0.028(5) 0.009(3) 0.000(3) 0.001(3) 0.001(3)
C13 0.014(4) 0.037(6) 0.014(4) 0.008(4) 0.003(3) -0.001(4)
C14 0.027(5) 0.031(6) 0.013(3) 0.000(4) 0.007(3) 0.007(4)
C15 0.025(5) 0.027(5) 0.011(3) 0.003(3) 0.003(3) 0.000(4)
C16 0.019(4) 0.035(6) 0.012(3) 0.002(3) 0.001(3) 0.001(4)
O3 0.034(3) 0.039(4) 0.010(2) -0.004(2) 0.009(2) 0.002(3)
C17 0.026(5) 0.036(6) 0.023(4) -0.004(4) 0.011(3) -0.001(4)
C18 0.017(4) 0.036(6) 0.015(3) 0.003(4) 0.004(3) 0.002(4)
C19 0.023(4) 0.046(6) 0.005(3) 0.002(3) 0.006(3) 0.002(4)
C20 0.019(4) 0.021(5) 0.009(3) -0.005(3) -0.003(3) -0.003(4)
C21 0.012(4) 0.031(5) 0.014(3) 0.002(3) 0.002(3) 0.004(3)
C22 0.023(4) 0.025(5) 0.009(3) 0.000(3) 0.005(3) 0.002(4)

loop_
_atom_type_symbol
_atom_type_description
_atom_type_scat_dispersion_real
_atom_type_scat_dispersion_imag
_atom_type_scat_source
C C 0.0033 0.0016 'International Tables Vol C Tables 4.2.6.8 and 6.1.1.4'
H H 0.0000 0.0000 'International Tables Vol C Tables 4.2.6.8 and 6.1.1.4'
Cu Cu 0.3201 1.2651 'International Tables Vol C Tables 4.2.6.8 and 6.1.1.4'
N N 0.0061 0.0033 'International Tables Vol C Tables 4.2.6.8 and 6.1.1.4'
O O 0.0106 0.0060 'International Tables Vol C Tables 4.2.6.8 and 6.1.1.4'

loop_
_geom_angle_atom_site_label_1
_geom_angle_atom_site_label_2
_geom_angle_atom_site_label_3
_geom_angle
_geom_angle_site_symmetry_3
O2 Cu1 O1 177.4(2) .
O2 Cu1 N1 93.7(2) .
O1 Cu1 N1 84.8(2) .
O2 Cu1 N2 90.7(2) .
O1 Cu1 N2 90.2(2) .
N1 Cu1 N2 163.9(2) .
O2 Cu1 O1 96.00(19) 3_655
O1 Cu1 O1 86.37(19) 3_655
N1 Cu1 O1 102.8(2) 3_655
N2 Cu1 O1 92.1(2) 3_655
C7 N1 C2 124.4(6) .
C7 N1 Cu1 123.1(4) .
C2 N1 Cu1 110.8(4) .
C22 N2 C18 117.5(6) .
C22 N2 Cu1 120.2(4) .
C18 N2 Cu1 121.6(5) .
C1 O1 Cu1 110.4(4) .
C1 O1 Cu1 113.7(4) 3_655
Cu1 O1 Cu1 93.63(19) 3_655
C10 O2 Cu1 123.0(4) .
O1 C1 C6 121.8(6) .
O1 C1 C2 119.5(6) .
C6 C1 C2 118.7(6) .
C5 C6 C1 120.7(7) .
C5 C6 H2 119.7 .
C1 C6 H2 119.7 .
C6 C5 C4 120.6(6) .
C6 C5 H3 119.7 .
C4 C5 H3 119.7 .
C3 C4 C5 119.0(7) .
C3 C4 H4 120.5 .
C5 C4 H4 120.5 .
C4 C3 C2 121.3(7) .
C4 C3 H5 119.4 .
C2 C3 H5 119.4 .
C3 C2 C1 119.5(6) .
C3 C2 N1 128.0(7) .
C1 C2 N1 112.1(6) .
N1 C7 C9 120.6(6) .
N1 C7 C8 123.4(6) .
C9 C7 C8 116.0(6) .
C7 C8 H8A 109.5 .
C7 C8 H8B 109.5 .
H8A C8 H8B 109.5 .
C7 C8 H8C 109.5 .
H8A C8 H8C 109.5 .
H8B C8 H8C 109.5 .
C10 C9 C7 128.0(7) .
C10 C9 H9 116.0 .
C7 C9 H9 116.0 .
O2 C10 C9 124.1(6) .
O2 C10 C11 115.2(6) .
C9 C10 C11 120.6(7) .
C12 C11 C16 117.3(6) .
C12 C11 C10 122.7(6) .
C16 C11 C10 120.0(6) .
C13 C12 C11 122.4(6) .
C13 C12 H12 118.8 .
C11 C12 H12 118.8 .
C14 C13 C12 118.5(7) .
C14 C13 H13 120.7 .
C12 C13 H13 120.7 .
C15 C14 C13 121.1(6) .
C15 C14 O3 114.4(6) .
C13 C14 O3 124.5(7) .
C14 C15 C16 119.9(7) .
C14 C15 H15 120.0 .
C16 C15 H15 120.0 .
C15 C16 C11 120.7(7) .
C15 C16 H16 119.7 .
C11 C16 H16 119.7 .
C14 O3 C17 116.2(5) .
O3 C17 H18A 109.5 .
O3 C17 H18B 109.5 .
H18A C17 H18B 109.5 .
O3 C17 H18C 109.5 .
H18A C17 H18C 109.5 .
H18B C17 H18C 109.5 .
N2 C18 C19 122.1(6) .
N2 C18 H19 118.9 .
C19 C18 H19 118.9 .
C18 C19 C20 120.9(6) .
C18 C19 H20 119.5 .
C20 C19 H20 119.5 .
C19 C20 C21 116.7(6) .
C19 C20 C20 122.8(7) 3_756
C21 C20 C20 120.5(8) 3_756
C22 C21 C20 120.2(6) .
C22 C21 H22 119.9 .
C20 C21 H22 119.9 .
N2 C22 C21 122.2(6) .
N2 C22 H23 118.9 .
C21 C22 H23 118.9 .

loop_
_geom_bond_atom_site_label_1
_geom_bond_atom_site_label_2
_geom_bond_distance
_geom_bond_site_symmetry_2
Cu1 O2 1.920(4) .
Cu1 O1 1.937(4) .
Cu1 N1 1.948(5) .
Cu1 N2 2.047(5) .
Cu1 O1 2.410(5) 3_655
N1 C7 1.328(8) .
N1 C2 1.428(8) .
N2 C22 1.342(8) .
N2 C18 1.369(7) .
O1 C1 1.342(8) .
O1 Cu1 2.410(5) 3_655
O2 C10 1.307(8) .
C1 C6 1.407(8) .
C1 C2 1.416(9) .
C6 C5 1.390(10) .
C6 H2 0.9500 .
C5 C4 1.400(10) .
C5 H3 0.9500 .
C4 C3 1.392(9) .
C4 H4 0.9500 .
C3 C2 1.395(9) .
C3 H5 0.9500 .
C7 C9 1.404(8) .
C7 C8 1.510(9) .
C8 H8A 0.9800 .
C8 H8B 0.9800 .
C8 H8C 0.9800 .
C9 C10 1.401(9) .
C9 H9 0.9500 .
C10 C11 1.494(9) .
C11 C12 1.403(9) .
C11 C16 1.408(9) .
C12 C13 1.392(9) .
C12 H12 0.9500 .
C13 C14 1.384(9) .
C13 H13 0.9500 .
C14 C15 1.384(10) .
C14 O3 1.388(8) .
C15 C16 1.396(9) .
C15 H15 0.9500 .
C16 H16 0.9500 .
O3 C17 1.428(8) .
C17 H18A 0.9800 .
C17 H18B 0.9800 .
C17 H18C 0.9800 .
C18 C19 1.372(9) .
C18 H19 0.9500 .
C19 C20 1.385(9) .
C19 H20 0.9500 .
C20 C21 1.395(9) .
C20 C20 1.500(12) 3_756
C21 C22 1.394(9) .
C21 H22 0.9500 .
C22 H23 0.9500 .

loop_
_geom_torsion_atom_site_label_1
_geom_torsion_atom_site_label_2
_geom_torsion_atom_site_label_3
_geom_torsion_atom_site_label_4
_geom_torsion
_geom_torsion_site_symmetry_1
_geom_torsion_site_symmetry_4
Cu1 O1 C1 C6 169.0(5) . .
Cu1 O1 C1 C6 -87.3(7) 3_655 .
Cu1 O1 C1 C2 -12.3(8) . .
Cu1 O1 C1 C2 91.4(7) 3_655 .
O1 C1 C6 C5 -179.2(7) . .
C2 C1 C6 C5 2.2(11) . .
C1 C6 C5 C4 1.1(12) . .
C6 C5 C4 C3 -0.7(12) . .
C5 C4 C3 C2 -3.1(11) . .
C4 C3 C2 C1 6.5(11) . .
C4 C3 C2 N1 178.9(7) . .
O1 C1 C2 C3 175.4(6) . .
C6 C1 C2 C3 -5.9(10) . .
O1 C1 C2 N1 1.8(9) . .
C6 C1 C2 N1 -179.5(6) . .
C7 N1 C2 C3 31.4(12) . .
Cu1 N1 C2 C3 -163.3(6) . .
C7 N1 C2 C1 -155.7(7) . .
Cu1 N1 C2 C1 9.6(7) . .
C2 N1 C7 C9 -174.8(7) . .
Cu1 N1 C7 C9 21.7(10) . .
C2 N1 C7 C8 5.4(11) . .
Cu1 N1 C7 C8 -158.1(5) . .
N1 C7 C9 C10 1.2(13) . .
C8 C7 C9 C10 -179.0(7) . .
Cu1 O2 C10 C9 -9.8(10) . .
Cu1 O2 C10 C11 171.2(5) . .
C7 C9 C10 O2 -7.9(13) . .
C7 C9 C10 C11 171.1(7) . .
O2 C10 C11 C12 -169.0(7) . .
C9 C10 C11 C12 11.9(11) . .
O2 C10 C11 C16 14.1(10) . .
C9 C10 C11 C16 -164.9(7) . .
C16 C11 C12 C13 1.5(11) . .
C10 C11 C12 C13 -175.4(7) . .
C11 C12 C13 C14 -2.7(12) . .
C12 C13 C14 C15 1.2(12) . .
C12 C13 C14 O3 -178.9(7) . .
C13 C14 C15 C16 1.5(12) . .
O3 C14 C15 C16 -178.4(7) . .
C14 C15 C16 C11 -2.7(12) . .
C12 C11 C16 C15 1.2(11) . .
C10 C11 C16 C15 178.2(7) . .
C15 C14 O3 C17 173.3(7) . .
C13 C14 O3 C17 -6.6(11) . .
C22 N2 C18 C19 2.6(11) . .
Cu1 N2 C18 C19 -168.6(6) . .
N2 C18 C19 C20 1.9(13) . .
C18 C19 C20 C21 -5.0(11) . .
C18 C19 C20 C20 175.6(9) . 3_756
C19 C20 C21 C22 3.8(11) . .
C20 C20 C21 C22 -176.8(8) 3_756 .
C18 N2 C22 C21 -3.8(11) . .
Cu1 N2 C22 C21 167.5(6) . .
C20 C21 C22 N2 0.6(11) . .
